data_7109478
loop_
_publ_author_name
'Seowoo Kim'
'Paul D. Boyle'
'Matthew S. McCready'
'Kyle R. Pellarin'
'Richard J. Puddephatt'

_publ_section_title
;
 Easy activation of the aryl-sulfur bond by platinum(II)
;
_journal_name_full Chem.Commun.
_journal_page_first 6421
_journal_paper_doi 10.1039/c3cc43303j
_journal_volume 49
_journal_year 2013
_chemical_formula_sum 'C28 H48 N4 Pt2 S2'
_chemical_formula_weight 895.00
_chemical_name_systematic
;
?
;
_space_group_IT_number 14
_symmetry_cell_setting monoclinic
_symmetry_space_group_name_Hall '-P 2ybc'
_symmetry_space_group_name_H-M 'P 1 21/c 1'
_atom_sites_solution_hydrogens geom
_atom_sites_solution_primary direct
_atom_sites_solution_secondary difmap
_audit_creation_method SHELXL-97
_cell_angle_alpha 90.00
_cell_angle_beta 118.167(10)
_cell_angle_gamma 90.00
_cell_formula_units_Z 2
_cell_length_a 9.525(3)
_cell_length_b 15.830(5)
_cell_length_c 11.853(4)
_cell_measurement_reflns_used 9978
_cell_measurement_temperature 110
_cell_measurement_theta_max 34.32
_cell_measurement_theta_min 2.43
_cell_volume 1575.6(9)
_computing_cell_refinement SAINT
_computing_data_collection Apex2
_computing_data_reduction SAINT
_computing_molecular_graphics NRCVAX
_computing_publication_material cif2tables.py
_computing_structure_refinement XL
_computing_structure_solution XS
_diffrn_ambient_temperature 110
_diffrn_measured_fraction_theta_full 0.998
_diffrn_measured_fraction_theta_max 0.846
_diffrn_measurement_device_type 'Bruker Kappa Axis Apex2'
_diffrn_measurement_method 'omega and phi scans'
_diffrn_radiation_monochromator graphite
_diffrn_radiation_source 'fine-focus sealed tube'
_diffrn_radiation_type MoK\a
_diffrn_radiation_wavelength 0.71073
_diffrn_reflns_av_R_equivalents 0.0366
_diffrn_reflns_av_sigmaI/netI 0.0371
_diffrn_reflns_limit_h_max 14
_diffrn_reflns_limit_h_min -13
_diffrn_reflns_limit_k_max 24
_diffrn_reflns_limit_k_min -22
_diffrn_reflns_limit_l_max 16
_diffrn_reflns_limit_l_min -19
_diffrn_reflns_number 32035
_diffrn_reflns_theta_full 28.91
_diffrn_reflns_theta_max 35.07
_diffrn_reflns_theta_min 2.75
_exptl_absorpt_coefficient_mu 9.024
_exptl_absorpt_correction_T_max 0.5707
_exptl_absorpt_correction_T_min 0.3867
_exptl_absorpt_correction_type multi-scan
_exptl_absorpt_process_details SADABS
_exptl_crystal_colour yellow
_exptl_crystal_density_diffrn 1.887
_exptl_crystal_density_method 'not measured'
_exptl_crystal_description prism
_exptl_crystal_F_000 864
_exptl_crystal_size_max 0.13
_exptl_crystal_size_mid 0.09
_exptl_crystal_size_min 0.07
_refine_diff_density_max 1.881
_refine_diff_density_min -1.469
_refine_diff_density_rms 0.169
_refine_ls_extinction_method none
_refine_ls_goodness_of_fit_ref 1.075
_refine_ls_hydrogen_treatment constr
_refine_ls_matrix_type full
_refine_ls_number_parameters 168
_refine_ls_number_reflns 5890
_refine_ls_number_restraints 0
_refine_ls_restrained_S_all 1.075
_refine_ls_R_factor_all 0.0341
_refine_ls_R_factor_gt 0.0234
_refine_ls_shift/su_max 0.003
_refine_ls_shift/su_mean 0.000
_refine_ls_structure_factor_coef Fsqd
_refine_ls_weighting_details 'calc w=1/[\s^2^(Fo^2^)+(0.0130P)^2^+0.0504P] where P=(Fo^2^+2Fc^2^)/3'
_refine_ls_weighting_scheme calc
_refine_ls_wR_factor_gt 0.0377
_refine_ls_wR_factor_ref 0.0399
_reflns_number_gt 4884
_reflns_number_total 5890
_reflns_threshold_expression >2sigma(I)
_cod_data_source_file c3cc43303j.txt
_cod_data_source_block 6a
_cod_original_sg_symbol_H-M 'P 21/c'
_cod_database_code 7109478

loop_
_symmetry_equiv_pos_as_xyz
'x, y, z'
'-x, y+1/2, -z+1/2'
'-x, -y, -z'
'x, -y-1/2, z-1/2'

loop_
_atom_site_label
_atom_site_type_symbol
_atom_site_fract_x
_atom_site_fract_y
_atom_site_fract_z
_atom_site_U_iso_or_equiv
_atom_site_adp_type
_atom_site_occupancy
_atom_site_symmetry_multiplicity
_atom_site_calc_flag
_atom_site_refinement_flags
Pt1 Pt 1.055086(9) 0.468543(5) 0.377457(7) 0.01109(3) Uani 1 1 d .
S1 S 0.93466(6) 0.40590(3) 0.49891(5) 0.01360(11) Uani 1 1 d .
N1 N 0.8270(2) 0.49702(11) 0.21705(17) 0.0133(4) Uani 1 1 d .
C1 C 1.0590(3) 0.35653(13) 0.2879(2) 0.0182(5) Uani 1 1 d .
H1A H 0.9827 0.3600 0.1966 0.027 Uiso 1 1 calc R
H1B H 1.0301 0.3095 0.3265 0.027 Uiso 1 1 calc R
H1C H 1.1662 0.3472 0.2983 0.027 Uiso 1 1 calc R
C2 C 1.2873(3) 0.44347(14) 0.5102(2) 0.0175(5) Uani 1 1 d .
H2A H 1.3412 0.4145 0.4683 0.026 Uiso 1 1 calc R
H2B H 1.2889 0.4074 0.5779 0.026 Uiso 1 1 calc R
H2C H 1.3425 0.4966 0.5475 0.026 Uiso 1 1 calc R
C3 C 1.1259(3) 0.53204(13) 0.2653(2) 0.0153(4) Uani 1 1 d .
C4 C 0.9972(3) 0.56112(14) 0.1507(2) 0.0155(4) Uani 1 1 d .
C5 C 1.0210(3) 0.60997(14) 0.0633(2) 0.0209(5) Uani 1 1 d .
H5 H 0.9326 0.6278 -0.0142 0.025 Uiso 1 1 calc R
C6 C 1.1737(3) 0.63222(15) 0.0901(2) 0.0241(5) Uani 1 1 d .
H6 H 1.1909 0.6669 0.0324 0.029 Uiso 1 1 calc R
C7 C 1.3013(3) 0.60374(15) 0.2016(2) 0.0241(5) Uani 1 1 d .
H7 H 1.4064 0.6182 0.2190 0.029 Uiso 1 1 calc R
C8 C 1.2788(3) 0.55450(15) 0.2883(2) 0.0204(5) Uani 1 1 d .
H8 H 1.3685 0.5358 0.3643 0.024 Uiso 1 1 calc R
C9 C 0.8393(3) 0.53764(13) 0.1288(2) 0.0172(5) Uani 1 1 d .
H9 H 0.7476 0.5520 0.0512 0.021 Uiso 1 1 calc R
C10 C 0.6676(3) 0.47061(13) 0.1933(2) 0.0159(4) Uani 1 1 d .
H10A H 0.5870 0.5103 0.1327 0.019 Uiso 1 1 calc R
H10B H 0.6617 0.4720 0.2745 0.019 Uiso 1 1 calc R
C11 C 0.6318(3) 0.38188(14) 0.1382(2) 0.0193(5) Uani 1 1 d .
H11A H 0.6441 0.3799 0.0599 0.023 Uiso 1 1 calc R
H11B H 0.7094 0.3420 0.2010 0.023 Uiso 1 1 calc R
N2 N 0.4708(2) 0.35562(12) 0.10717(18) 0.0213(4) Uani 1 1 d .
C12 C 0.4244(3) 0.28195(17) 0.0232(3) 0.0358(7) Uani 1 1 d .
H12A H 0.4284 0.2960 -0.0557 0.054 Uiso 1 1 calc R
H12B H 0.3159 0.2651 0.0024 0.054 Uiso 1 1 calc R
H12C H 0.4978 0.2353 0.0666 0.054 Uiso 1 1 calc R
C13 C 0.4593(3) 0.33619(18) 0.2228(2) 0.0325(6) Uani 1 1 d .
H13A H 0.5372 0.2924 0.2717 0.049 Uiso 1 1 calc R
H13B H 0.3518 0.3158 0.1993 0.049 Uiso 1 1 calc R
H13C H 0.4812 0.3873 0.2752 0.049 Uiso 1 1 calc R
C14 C 1.0609(3) 0.32547(14) 0.6079(2) 0.0228(5) Uani 1 1 d .
H14A H 1.0756 0.2795 0.5592 0.034 Uiso 1 1 calc R
H14B H 1.0108 0.3033 0.6575 0.034 Uiso 1 1 calc R
H14C H 1.1646 0.3500 0.6662 0.034 Uiso 1 1 calc R

loop_
_atom_site_aniso_label
_atom_site_aniso_U_11
_atom_site_aniso_U_22
_atom_site_aniso_U_33
_atom_site_aniso_U_23
_atom_site_aniso_U_13
_atom_site_aniso_U_12
Pt1 0.01091(5) 0.01035(4) 0.00976(4) -0.00016(3) 0.00303(3) 0.00155(3)
S1 0.0155(3) 0.0110(2) 0.0135(3) -0.0004(2) 0.0061(2) -0.0001(2)
N1 0.0122(9) 0.0113(8) 0.0127(9) -0.0018(7) 0.0027(8) -0.0009(7)
C1 0.0203(12) 0.0138(10) 0.0187(12) -0.0037(9) 0.0077(10) 0.0022(9)
C2 0.0133(11) 0.0193(10) 0.0152(11) 0.0006(9) 0.0029(9) 0.0025(9)
C3 0.0187(11) 0.0145(10) 0.0130(10) -0.0009(8) 0.0076(9) 0.0002(9)
C4 0.0163(11) 0.0154(10) 0.0157(11) 0.0000(8) 0.0083(9) 0.0005(9)
C5 0.0246(13) 0.0223(12) 0.0143(11) 0.0038(9) 0.0078(10) 0.0019(10)
C6 0.0305(14) 0.0257(12) 0.0227(13) 0.0016(10) 0.0180(12) -0.0039(10)
C7 0.0202(12) 0.0310(13) 0.0258(13) -0.0001(11) 0.0147(11) -0.0039(10)
C8 0.0147(12) 0.0261(12) 0.0170(12) 0.0004(9) 0.0047(10) 0.0008(9)
C9 0.0182(11) 0.0154(10) 0.0125(11) 0.0008(8) 0.0027(9) 0.0029(9)
C10 0.0123(11) 0.0171(10) 0.0155(11) -0.0008(8) 0.0042(9) 0.0001(8)
C11 0.0146(11) 0.0192(11) 0.0212(12) -0.0029(9) 0.0062(10) -0.0025(9)
N2 0.0175(10) 0.0196(10) 0.0232(11) -0.0045(8) 0.0066(9) -0.0057(8)
C12 0.0292(15) 0.0278(13) 0.0423(17) -0.0105(12) 0.0101(13) -0.0122(12)
C13 0.0285(15) 0.0354(15) 0.0360(16) -0.0002(12) 0.0171(13) -0.0096(12)
C14 0.0306(14) 0.0135(10) 0.0236(13) 0.0039(9) 0.0122(11) 0.0065(9)

loop_
_atom_type_symbol
_atom_type_description
_atom_type_scat_dispersion_real
_atom_type_scat_dispersion_imag
_atom_type_scat_source
C C 0.0033 0.0016 'International Tables Vol C Tables 4.2.6.8 and 6.1.1.4'
H H 0.0000 0.0000 'International Tables Vol C Tables 4.2.6.8 and 6.1.1.4'
N N 0.0061 0.0033 'International Tables Vol C Tables 4.2.6.8 and 6.1.1.4'
Pt Pt -1.7033 8.3905 'International Tables Vol C Tables 4.2.6.8 and 6.1.1.4'
S S 0.1246 0.1234 'International Tables Vol C Tables 4.2.6.8 and 6.1.1.4'

loop_
_geom_angle_atom_site_label_1
_geom_angle_atom_site_label_2
_geom_angle_atom_site_label_3
_geom_angle
_geom_angle_site_symmetry_3
C3 Pt1 C2 91.54(9) .
C3 Pt1 C1 89.78(9) .
C2 Pt1 C1 87.35(9) .
C3 Pt1 N1 79.97(8) .
C2 Pt1 N1 170.75(8) .
C1 Pt1 N1 88.95(8) .
C3 Pt1 S1 171.34(6) .
C2 Pt1 S1 96.07(7) .
C1 Pt1 S1 94.70(7) .
N1 Pt1 S1 92.68(6) .
C3 Pt1 S1 93.37(6) 3_766
C2 Pt1 S1 88.52(7) 3_766
C1 Pt1 S1 174.88(6) 3_766
N1 Pt1 S1 95.58(5) 3_766
S1 Pt1 S1 82.72(3) 3_766
C14 S1 Pt1 111.68(9) .
C14 S1 Pt1 108.61(8) 3_766
Pt1 S1 Pt1 97.28(3) 3_766
C9 N1 C10 118.19(19) .
C9 N1 Pt1 112.52(15) .
C10 N1 Pt1 129.08(14) .
Pt1 C1 H1A 109.5 .
Pt1 C1 H1B 109.5 .
H1A C1 H1B 109.5 .
Pt1 C1 H1C 109.5 .
H1A C1 H1C 109.5 .
H1B C1 H1C 109.5 .
Pt1 C2 H2A 109.5 .
Pt1 C2 H2B 109.5 .
H2A C2 H2B 109.5 .
Pt1 C2 H2C 109.5 .
H2A C2 H2C 109.5 .
H2B C2 H2C 109.5 .
C8 C3 C4 117.3(2) .
C8 C3 Pt1 129.80(17) .
C4 C3 Pt1 112.83(16) .
C5 C4 C3 121.6(2) .
C5 C4 C9 121.9(2) .
C3 C4 C9 116.5(2) .
C6 C5 C4 119.6(2) .
C6 C5 H5 120.2 .
C4 C5 H5 120.2 .
C5 C6 C7 119.5(2) .
C5 C6 H6 120.3 .
C7 C6 H6 120.3 .
C6 C7 C8 121.3(2) .
C6 C7 H7 119.4 .
C8 C7 H7 119.4 .
C7 C8 C3 120.7(2) .
C7 C8 H8 119.6 .
C3 C8 H8 119.6 .
N1 C9 C4 118.1(2) .
N1 C9 H9 121.0 .
C4 C9 H9 121.0 .
N1 C10 C11 110.34(18) .
N1 C10 H10A 109.6 .
C11 C10 H10A 109.6 .
N1 C10 H10B 109.6 .
C11 C10 H10B 109.6 .
H10A C10 H10B 108.1 .
N2 C11 C10 111.60(18) .
N2 C11 H11A 109.3 .
C10 C11 H11A 109.3 .
N2 C11 H11B 109.3 .
C10 C11 H11B 109.3 .
H11A C11 H11B 108.0 .
C11 N2 C13 111.06(18) .
C11 N2 C12 110.10(19) .
C13 N2 C12 109.8(2) .
N2 C12 H12A 109.5 .
N2 C12 H12B 109.5 .
H12A C12 H12B 109.5 .
N2 C12 H12C 109.5 .
H12A C12 H12C 109.5 .
H12B C12 H12C 109.5 .
N2 C13 H13A 109.5 .
N2 C13 H13B 109.5 .
H13A C13 H13B 109.5 .
N2 C13 H13C 109.5 .
H13A C13 H13C 109.5 .
H13B C13 H13C 109.5 .
S1 C14 H14A 109.5 .
S1 C14 H14B 109.5 .
H14A C14 H14B 109.5 .
S1 C14 H14C 109.5 .
H14A C14 H14C 109.5 .
H14B C14 H14C 109.5 .

loop_
_geom_bond_atom_site_label_1
_geom_bond_atom_site_label_2
_geom_bond_distance
_geom_bond_site_symmetry_2
Pt1 C3 2.020(2) .
Pt1 C2 2.059(2) .
Pt1 C1 2.076(2) .
Pt1 N1 2.1538(19) .
Pt1 S1 2.4352(7) .
Pt1 S1 2.4439(8) 3_766
S1 C14 1.808(2) .
S1 Pt1 2.4439(8) 3_766
N1 C9 1.279(3) .
N1 C10 1.469(3) .
C1 H1A 0.9800 .
C1 H1B 0.9800 .
C1 H1C 0.9800 .
C2 H2A 0.9800 .
C2 H2B 0.9800 .
C2 H2C 0.9800 .
C3 C8 1.395(3) .
C3 C4 1.409(3) .
C4 C5 1.394(3) .
C4 C9 1.449(3) .
C5 C6 1.380(3) .
C5 H5 0.9500 .
C6 C7 1.382(3) .
C6 H6 0.9500 .
C7 C8 1.385(3) .
C7 H7 0.9500 .
C8 H8 0.9500 .
C9 H9 0.9500 .
C10 C11 1.519(3) .
C10 H10A 0.9900 .
C10 H10B 0.9900 .
C11 N2 1.458(3) .
C11 H11A 0.9900 .
C11 H11B 0.9900 .
N2 C13 1.459(3) .
N2 C12 1.460(3) .
C12 H12A 0.9800 .
C12 H12B 0.9800 .
C12 H12C 0.9800 .
C13 H13A 0.9800 .
C13 H13B 0.9800 .
C13 H13C 0.9800 .
C14 H14A 0.9800 .
C14 H14B 0.9800 .
C14 H14C 0.9800 .

loop_
_geom_torsion_atom_site_label_1
_geom_torsion_atom_site_label_2
_geom_torsion_atom_site_label_3
_geom_torsion_atom_site_label_4
_geom_torsion
_geom_torsion_site_symmetry_1
_geom_torsion_site_symmetry_4
C3 Pt1 S1 C14 -177.0(4) . .
C2 Pt1 S1 C14 -25.67(10) . .
C1 Pt1 S1 C14 62.16(11) . .
N1 Pt1 S1 C14 151.32(10) . .
S1 Pt1 S1 C14 -113.39(9) 3_766 .
C3 Pt1 S1 Pt1 -63.6(4) . 3_766
C2 Pt1 S1 Pt1 87.72(7) . 3_766
C1 Pt1 S1 Pt1 175.55(6) . 3_766
N1 Pt1 S1 Pt1 -95.29(5) . 3_766
S1 Pt1 S1 Pt1 0.0 3_766 3_766
C3 Pt1 N1 C9 0.74(15) . .
C2 Pt1 N1 C9 -22.8(5) . .
C1 Pt1 N1 C9 -89.22(16) . .
S1 Pt1 N1 C9 176.12(15) . .
S1 Pt1 N1 C9 93.18(15) 3_766 .
C3 Pt1 N1 C10 175.32(18) . .
C2 Pt1 N1 C10 151.8(4) . .
C1 Pt1 N1 C10 85.36(18) . .
S1 Pt1 N1 C10 -9.29(17) . .
S1 Pt1 N1 C10 -92.23(17) 3_766 .
C2 Pt1 C3 C8 -6.4(2) . .
C1 Pt1 C3 C8 -93.8(2) . .
N1 Pt1 C3 C8 177.2(2) . .
S1 Pt1 C3 C8 145.0(3) . .
S1 Pt1 C3 C8 82.2(2) 3_766 .
C2 Pt1 C3 C4 177.68(16) . .
C1 Pt1 C3 C4 90.33(16) . .
N1 Pt1 C3 C4 1.36(15) . .
S1 Pt1 C3 C4 -30.9(5) . .
S1 Pt1 C3 C4 -93.72(15) 3_766 .
C8 C3 C4 C5 0.3(3) . .
Pt1 C3 C4 C5 176.77(17) . .
C8 C3 C4 C9 -179.62(19) . .
Pt1 C3 C4 C9 -3.2(2) . .
C3 C4 C5 C6 -1.4(3) . .
C9 C4 C5 C6 178.5(2) . .
C4 C5 C6 C7 1.8(3) . .
C5 C6 C7 C8 -1.2(4) . .
C6 C7 C8 C3 0.1(4) . .
C4 C3 C8 C7 0.3(3) . .
Pt1 C3 C8 C7 -175.40(17) . .
C10 N1 C9 C4 -177.94(18) . .
Pt1 N1 C9 C4 -2.7(2) . .
C5 C4 C9 N1 -175.9(2) . .
C3 C4 C9 N1 4.1(3) . .
C9 N1 C10 C11 92.6(2) . .
Pt1 N1 C10 C11 -81.7(2) . .
N1 C10 C11 N2 -176.90(18) . .
C10 C11 N2 C13 -73.9(2) . .
C10 C11 N2 C12 164.2(2) . .
